data_4329577
loop_
_publ_author_name
'Scott R. Daly'
'Do Young Kim'
'Gregory S. Girolami'

_publ_contact_author_address
;Department of Chemistry, Box 4-6
University of Illinois at Urbana-Champaign
600 South Mathews
Urbana, IL 61801
;
_publ_contact_author_email girolami@scs.illinois.edu
_publ_contact_author_fax '(217) 333-2685'
_publ_contact_author_name 'Gregory S. Girolami'
_publ_contact_author_phone '(217) 333-2729'
_publ_section_title
;
 Lanthanide N,N-Dimethylaminodiboranates as a New Class of Highly Volatile
 Chemical Vapor Deposition Precursors
;
_journal_name_full 'Inorganic Chemistry'
_journal_page_first 7050
_journal_page_last 7065
_journal_paper_doi 10.1021/ic201852j
_journal_volume 51
_journal_year 2012
_chemical_formula_sum 'C10 H44 B6 Dy N3 O'
_chemical_formula_weight 449.84
_chemical_name_systematic
; 
 ? 
;
_space_group_IT_number 29
_symmetry_cell_setting orthorhombic
_symmetry_space_group_name_Hall 'P 2c -2ac'
_symmetry_space_group_name_H-M 'P c a 21'
_atom_sites_solution_hydrogens geom
_atom_sites_solution_primary direct
_atom_sites_solution_secondary difmap
_audit_creation_method SHELXL-97
_cell_angle_alpha 90.00
_cell_angle_beta 90.00
_cell_angle_gamma 90.00
_cell_formula_units_Z 8
_cell_length_a 21.8439(11)
_cell_length_b 10.4025(5)
_cell_length_c 20.6450(11)
_cell_measurement_reflns_used 10934
_cell_measurement_temperature 193(2)
_cell_measurement_theta_max 28.34
_cell_measurement_theta_min 1.86
_cell_volume 4691.2(4)
_computing_cell_refinement 'Bruker APEX'
_computing_data_collection 'Bruker APEX'
_computing_data_reduction 'Bruker SAINT'
_computing_molecular_graphics 'Bruker SHELXTL'
_computing_publication_material 'Bruker SHELXTL'
_computing_structure_refinement 'SHELXL-97 (Sheldrick, 1997)'
_computing_structure_solution 'SHELXS-97 (Sheldrick, 1990)'
_diffrn_ambient_temperature 193(2)
_diffrn_detector_area_resol_mean 8.33
_diffrn_measured_fraction_theta_full 0.995
_diffrn_measured_fraction_theta_max 0.995
_diffrn_measurement_device_type 'CCD area detector'
_diffrn_measurement_method 'psi and omega scans'
_diffrn_radiation_monochromator graphite
_diffrn_radiation_source 'fine-focus sealed tube'
_diffrn_radiation_type MoK\a
_diffrn_radiation_wavelength 0.71073
_diffrn_reflns_av_R_equivalents 0.1050
_diffrn_reflns_av_sigmaI/netI 0.0659
_diffrn_reflns_limit_h_max 29
_diffrn_reflns_limit_h_min -28
_diffrn_reflns_limit_k_max 10
_diffrn_reflns_limit_k_min -13
_diffrn_reflns_limit_l_max 22
_diffrn_reflns_limit_l_min -27
_diffrn_reflns_number 63270
_diffrn_reflns_theta_full 28.34
_diffrn_reflns_theta_max 28.34
_diffrn_reflns_theta_min 1.86
_exptl_absorpt_coefficient_mu 3.184
_exptl_absorpt_correction_T_max 0.79845
_exptl_absorpt_correction_T_min 0.50295
_exptl_absorpt_correction_type integration
_exptl_absorpt_process_details SHELXTL/XPREP
_exptl_crystal_colour colorless
_exptl_crystal_density_diffrn 1.274
_exptl_crystal_description prism
_exptl_crystal_F_000 1832
_exptl_crystal_size_max 0.24
_exptl_crystal_size_mid 0.11
_exptl_crystal_size_min 0.08
_refine_diff_density_max 1.024
_refine_diff_density_min -1.174
_refine_diff_density_rms 0.101
_refine_ls_abs_structure_details 'Flack H D (1983), Acta Cryst. A39, 876-881'
_refine_ls_abs_structure_Flack 0.625(11)
_refine_ls_extinction_method none
_refine_ls_goodness_of_fit_ref 0.941
_refine_ls_hydrogen_treatment mixed
_refine_ls_matrix_type full
_refine_ls_number_parameters 500
_refine_ls_number_reflns 10934
_refine_ls_number_restraints 343
_refine_ls_restrained_S_all 0.926
_refine_ls_R_factor_all 0.0496
_refine_ls_R_factor_gt 0.0364
_refine_ls_shift/su_max 0.002
_refine_ls_shift/su_mean 0.000
_refine_ls_structure_factor_coef Fsqd
_refine_ls_weighting_details 'calc w=1/[\s^2^(Fo^2^)+(0.0316P)^2^+0.0000P] where P=(Fo^2^+2Fc^2^)/3'
_refine_ls_weighting_scheme calc
_refine_ls_wR_factor_gt 0.0691
_refine_ls_wR_factor_ref 0.0724
_reflns_number_gt 8725
_reflns_number_total 10934
_reflns_threshold_expression >2sigma(I)
_cod_data_source_file ic201852j_si_002_01.cif
_cod_data_source_block ga94ea8face
_cod_database_code 4329577

loop_
_symmetry_equiv_pos_as_xyz
'x, y, z'
'-x, -y, z+1/2'
'x+1/2, -y, z'
'-x+1/2, y, z+1/2'

loop_
_atom_site_label
_atom_site_type_symbol
_atom_site_fract_x
_atom_site_fract_y
_atom_site_fract_z
_atom_site_U_iso_or_equiv
_atom_site_adp_type
_atom_site_occupancy
_atom_site_symmetry_multiplicity
_atom_site_calc_flag
_atom_site_refinement_flags
Dy1 Dy 0.225299(10) 0.517253(18) 0.031456(14) 0.03240(6) Uani 1 1 d .
B1 B 0.2702(3) 0.3533(7) 0.1282(3) 0.0431(15) Uani 1 1 d D
H1C H 0.282(2) 0.333(6) 0.1795(12) 0.065 Uiso 1 1 d D
H1B H 0.2209(11) 0.384(6) 0.119(3) 0.065 Uiso 1 1 d D
H1A H 0.294(3) 0.442(4) 0.107(3) 0.065 Uiso 1 1 d D
B2 B 0.2469(3) 0.2501(6) 0.0194(4) 0.0432(17) Uani 1 1 d D
H2A H 0.273(2) 0.326(4) -0.009(2) 0.065 Uiso 1 1 d D
H2B H 0.1999(13) 0.292(5) 0.030(4) 0.065 Uiso 1 1 d D
H2C H 0.243(3) 0.169(4) -0.015(2) 0.065 Uiso 1 1 d D
N2 N 0.0888(2) 0.5113(4) -0.0493(2) 0.0414(11) Uani 1 1 d .
C1 C 0.2421(3) 0.1215(5) 0.1226(3) 0.0557(16) Uani 1 1 d .
H1D H 0.2455 0.0407 0.0985 0.084 Uiso 1 1 calc R
H1E H 0.1988 0.1458 0.1262 0.084 Uiso 1 1 calc R
H1F H 0.2593 0.1102 0.1661 0.084 Uiso 1 1 calc R
C2 C 0.3408(2) 0.1850(6) 0.0810(3) 0.0545(16) Uani 1 1 d .
H2D H 0.3593 0.1759 0.1240 0.082 Uiso 1 1 calc R
H2E H 0.3632 0.2503 0.0563 0.082 Uiso 1 1 calc R
H2F H 0.3428 0.1026 0.0581 0.082 Uiso 1 1 calc R
B3 B 0.1535(3) 0.5093(7) -0.0835(3) 0.0453(16) Uani 1 1 d D
H3C H 0.152(3) 0.489(5) -0.1363(11) 0.068 Uiso 1 1 d D
H3B H 0.184(2) 0.438(5) -0.056(3) 0.068 Uiso 1 1 d D
H3A H 0.173(3) 0.606(3) -0.069(3) 0.068 Uiso 1 1 d D
B4 B 0.0983(3) 0.5358(6) 0.0249(4) 0.0401(14) Uani 1 1 d D
H4A H 0.123(2) 0.632(3) 0.031(3) 0.060 Uiso 1 1 d D
H4B H 0.123(2) 0.450(3) 0.048(2) 0.060 Uiso 1 1 d D
H4C H 0.0553(15) 0.553(5) 0.052(2) 0.060 Uiso 1 1 d D
N1 N 0.27631(18) 0.2246(4) 0.0879(2) 0.0397(11) Uani 1 1 d .
C3 C 0.0514(3) 0.6167(7) -0.0768(3) 0.075(2) Uani 1 1 d .
H3D H 0.0455 0.6021 -0.1233 0.113 Uiso 1 1 calc R
H3E H 0.0725 0.6988 -0.0701 0.113 Uiso 1 1 calc R
H3F H 0.0115 0.6189 -0.0551 0.113 Uiso 1 1 calc R
C4 C 0.0554(3) 0.3880(7) -0.0592(4) 0.069(2) Uani 1 1 d .
H4D H 0.0165 0.3906 -0.0356 0.104 Uiso 1 1 calc R
H4E H 0.0803 0.3166 -0.0429 0.104 Uiso 1 1 calc R
H4F H 0.0474 0.3756 -0.1054 0.104 Uiso 1 1 calc R
B5 B 0.2826(3) 0.7540(7) 0.0227(5) 0.060(2) Uani 1 1 d D
H5C H 0.289(3) 0.857(3) 0.035(4) 0.090 Uiso 1 1 d D
H5B H 0.288(3) 0.692(6) 0.068(2) 0.090 Uiso 1 1 d D
H5A H 0.2318(10) 0.735(6) 0.014(3) 0.090 Uiso 1 1 d D
B6 B 0.3305(3) 0.5787(7) -0.0479(4) 0.0485(17) Uani 1 1 d D
H6A H 0.2843(15) 0.542(6) -0.065(3) 0.073 Uiso 1 1 d D
H6B H 0.353(3) 0.532(5) -0.0041(19) 0.073 Uiso 1 1 d D
H6C H 0.356(3) 0.551(6) -0.0924(19) 0.073 Uiso 1 1 d D
N4 N 0.62261(18) 0.7817(4) 0.3234(2) 0.0396(10) Uani 1 1 d .
C5 C 0.3136(3) 0.8024(6) -0.0913(3) 0.0656(18) Uani 1 1 d .
H5D H 0.3092 0.8934 -0.0799 0.098 Uiso 1 1 calc R
H5E H 0.2746 0.7701 -0.1083 0.098 Uiso 1 1 calc R
H5F H 0.3455 0.7930 -0.1244 0.098 Uiso 1 1 calc R
C6 C 0.3917(3) 0.7727(7) -0.0116(3) 0.074(2) Uani 1 1 d .
H6D H 0.4226 0.7489 -0.0438 0.112 Uiso 1 1 calc R
H6E H 0.4015 0.7318 0.0299 0.112 Uiso 1 1 calc R
H6F H 0.3914 0.8663 -0.0062 0.112 Uiso 1 1 calc R
O1 O 0.19998(16) 0.6219(4) 0.13428(18) 0.0432(9) Uani 1 1 d .
C21 C 0.1451(3) 0.5925(7) 0.1732(3) 0.0503(15) Uani 1 1 d .
H21A H 0.1414 0.4985 0.1799 0.060 Uiso 1 1 calc R
H21B H 0.1078 0.6234 0.1509 0.060 Uiso 1 1 calc R
C22 C 0.1522(3) 0.6585(8) 0.2362(3) 0.0720(19) Uani 1 1 d .
H22A H 0.1312 0.7428 0.2357 0.086 Uiso 1 1 calc R
H22B H 0.1352 0.6057 0.2717 0.086 Uiso 1 1 calc R
C23 C 0.2175(4) 0.6749(14) 0.2440(4) 0.166(6) Uani 1 1 d .
H23A H 0.2354 0.6009 0.2675 0.199 Uiso 1 1 calc R
H23B H 0.2265 0.7544 0.2686 0.199 Uiso 1 1 calc R
C24 C 0.2427(4) 0.6830(8) 0.1783(3) 0.085(3) Uani 1 1 d .
H24A H 0.2487 0.7741 0.1660 0.102 Uiso 1 1 calc R
H24B H 0.2829 0.6391 0.1764 0.102 Uiso 1 1 calc R
Dy2 Dy 0.502696(9) 0.89074(2) 0.230611(16) 0.03124(6) Uani 1 1 d .
B7 B 0.6209(3) 0.9177(7) 0.2891(3) 0.0420(15) Uani 1 1 d D
H7C H 0.6617(17) 0.975(5) 0.303(3) 0.063 Uiso 1 1 d D
H7B H 0.5757(15) 0.964(5) 0.304(3) 0.063 Uiso 1 1 d D
H7A H 0.624(2) 0.901(6) 0.2346(8) 0.063 Uiso 1 1 d D
B8 B 0.5677(3) 0.7010(6) 0.2966(3) 0.0395(14) Uani 1 1 d D
H8A H 0.569(2) 0.702(5) 0.2414(7) 0.059 Uiso 1 1 d D
H8B H 0.5247(16) 0.759(5) 0.308(3) 0.059 Uiso 1 1 d D
H8C H 0.570(3) 0.603(3) 0.318(2) 0.059 Uiso 1 1 d D
N5 N 0.3844(2) 1.0324(5) 0.3148(2) 0.0504(13) Uani 1 1 d .
C7 C 0.6185(3) 0.7949(7) 0.3952(3) 0.0596(17) Uani 1 1 d .
H7D H 0.6176 0.7093 0.4151 0.089 Uiso 1 1 calc R
H7E H 0.5811 0.8417 0.4065 0.089 Uiso 1 1 calc R
H7F H 0.6542 0.8423 0.4112 0.089 Uiso 1 1 calc R
C8 C 0.6815(2) 0.7137(6) 0.3076(3) 0.0574(17) Uani 1 1 d .
H8D H 0.7161 0.7641 0.3241 0.086 Uiso 1 1 calc R
H8E H 0.6852 0.7042 0.2606 0.086 Uiso 1 1 calc R
H8F H 0.6816 0.6286 0.3279 0.086 Uiso 1 1 calc R
B9 B 0.4546(4) 1.0505(8) 0.3300(4) 0.0567(19) Uani 1 1 d D
H9A H 0.476(3) 1.082(7) 0.2821(19) 0.085 Uiso 1 1 d D
H9B H 0.467(3) 0.947(3) 0.343(4) 0.085 Uiso 1 1 d D
H9C H 0.466(3) 1.133(4) 0.362(3) 0.085 Uiso 1 1 d D
B10 B 0.3788(3) 0.9261(9) 0.2623(5) 0.058(2) Uani 1 1 d D
H10C H 0.3310(14) 0.904(6) 0.248(3) 0.087 Uiso 1 1 d D
H10B H 0.407(3) 0.845(5) 0.285(3) 0.087 Uiso 1 1 d D
H10A H 0.401(3) 0.965(6) 0.216(2) 0.087 Uiso 1 1 d D
N3 N 0.3306(2) 0.7290(4) -0.0336(2) 0.0436(11) Uani 1 1 d .
C9 C 0.3508(4) 0.9924(7) 0.3737(4) 0.083(2) Uani 1 1 d .
H9D H 0.3072 0.9834 0.3636 0.125 Uiso 1 1 calc R
H9E H 0.3562 1.0576 0.4076 0.125 Uiso 1 1 calc R
H9F H 0.3669 0.9099 0.3890 0.125 Uiso 1 1 calc R
C10 C 0.3578(3) 1.1550(6) 0.2918(4) 0.0625(18) Uani 1 1 d .
H10D H 0.3152 1.1409 0.2785 0.094 Uiso 1 1 calc R
H10E H 0.3815 1.1869 0.2549 0.094 Uiso 1 1 calc R
H10F H 0.3589 1.2185 0.3269 0.094 Uiso 1 1 calc R
B11 B 0.5239(3) 1.1103(6) 0.1531(3) 0.0376(14) Uani 1 1 d D
H11C H 0.531(2) 1.216(2) 0.149(3) 0.056 Uiso 1 1 d D
H11B H 0.555(2) 1.068(5) 0.192(2) 0.056 Uiso 1 1 d D
H11A H 0.4764(12) 1.074(6) 0.167(3) 0.056 Uiso 1 1 d D
B12 B 0.5283(3) 0.8922(6) 0.0977(3) 0.0427(15) Uani 1 1 d D
H12A H 0.4802(13) 0.881(6) 0.118(3) 0.064 Uiso 1 1 d D
H12B H 0.562(2) 0.869(5) 0.139(2) 0.064 Uiso 1 1 d D
H12C H 0.540(3) 0.838(5) 0.0530(17) 0.064 Uiso 1 1 d D
N6 N 0.54067(19) 1.0402(4) 0.0878(2) 0.0398(10) Uani 1 1 d .
C11 C 0.5015(2) 1.0886(6) 0.0339(3) 0.0561(16) Uani 1 1 d .
H11D H 0.5085 1.1809 0.0281 0.084 Uiso 1 1 calc R
H11E H 0.4584 1.0735 0.0443 0.084 Uiso 1 1 calc R
H11F H 0.5120 1.0431 -0.0062 0.084 Uiso 1 1 calc R
C12 C 0.6063(3) 1.0634(6) 0.0711(3) 0.0572(16) Uani 1 1 d .
H12D H 0.6169 1.0149 0.0320 0.086 Uiso 1 1 calc R
H12E H 0.6323 1.0353 0.1070 0.086 Uiso 1 1 calc R
H12F H 0.6127 1.1554 0.0632 0.086 Uiso 1 1 calc R
O2 O 0.45906(16) 0.6859(3) 0.19539(19) 0.0438(9) Uani 1 1 d .
C31 C 0.4845(3) 0.6076(6) 0.1442(4) 0.0569(17) Uani 1 1 d .
H31A H 0.5277 0.5859 0.1537 0.068 Uiso 1 1 calc R
H31B H 0.4828 0.6541 0.1023 0.068 Uiso 1 1 calc R
C32 C 0.4465(4) 0.4887(6) 0.1412(4) 0.071(2) Uani 1 1 d .
H32A H 0.4108 0.5001 0.1122 0.085 Uiso 1 1 calc R
H32B H 0.4709 0.4143 0.1261 0.085 Uiso 1 1 calc R
C33 C 0.4270(4) 0.4718(7) 0.2096(4) 0.088(3) Uani 1 1 d .
H33A H 0.3884 0.4222 0.2123 0.106 Uiso 1 1 calc R
H33B H 0.4589 0.4272 0.2351 0.106 Uiso 1 1 calc R
C34 C 0.4181(3) 0.6056(6) 0.2330(4) 0.076(2) Uani 1 1 d .
H34A H 0.3751 0.6329 0.2266 0.091 Uiso 1 1 calc R
H34B H 0.4280 0.6118 0.2797 0.091 Uiso 1 1 calc R

loop_
_atom_site_aniso_label
_atom_site_aniso_U_11
_atom_site_aniso_U_22
_atom_site_aniso_U_33
_atom_site_aniso_U_23
_atom_site_aniso_U_13
_atom_site_aniso_U_12
Dy1 0.03194(11) 0.03123(11) 0.03402(11) -0.00265(15) -0.00153(13) 0.00384(9)
B1 0.040(3) 0.042(4) 0.047(4) 0.000(3) -0.001(3) 0.006(3)
B2 0.039(3) 0.032(3) 0.059(5) -0.006(3) -0.001(3) 0.002(3)
N2 0.040(3) 0.046(3) 0.039(2) -0.005(2) -0.008(2) 0.001(2)
C1 0.059(4) 0.038(3) 0.070(4) 0.008(3) 0.004(3) 0.001(3)
C2 0.034(3) 0.057(4) 0.073(4) 0.001(3) -0.005(3) 0.013(3)
B3 0.049(4) 0.054(4) 0.034(3) 0.000(3) -0.006(3) -0.002(3)
B4 0.031(3) 0.041(3) 0.048(4) -0.009(4) 0.001(3) 0.006(2)
N1 0.034(2) 0.038(3) 0.048(3) 0.011(2) 0.003(2) 0.0063(19)
C3 0.059(4) 0.104(6) 0.062(4) 0.004(4) -0.018(4) 0.036(4)
C4 0.059(4) 0.078(5) 0.070(5) -0.014(4) -0.010(4) -0.024(4)
B5 0.065(4) 0.048(4) 0.067(6) -0.025(5) 0.015(4) -0.004(3)
B6 0.046(4) 0.041(4) 0.058(5) -0.006(3) 0.006(3) 0.004(3)
N4 0.028(2) 0.048(3) 0.043(3) 0.001(2) -0.0009(19) 0.0033(19)
C5 0.085(5) 0.052(4) 0.060(4) 0.015(3) 0.002(4) 0.002(4)
C6 0.050(4) 0.080(5) 0.093(5) -0.006(4) -0.006(4) -0.027(4)
O1 0.041(2) 0.047(2) 0.042(2) -0.0110(18) -0.0009(18) 0.0020(17)
C21 0.049(3) 0.063(4) 0.039(3) -0.004(3) 0.002(3) -0.003(3)
C22 0.072(4) 0.090(5) 0.055(4) -0.017(4) 0.013(4) -0.002(4)
C23 0.146(9) 0.293(17) 0.058(6) -0.074(8) 0.037(6) -0.123(10)
C24 0.081(5) 0.114(6) 0.059(5) -0.049(5) 0.014(4) -0.046(5)
Dy2 0.03075(11) 0.02869(11) 0.03428(11) 0.00124(13) 0.00143(12) -0.00180(10)
B7 0.038(3) 0.043(4) 0.045(4) -0.006(3) -0.004(3) -0.005(3)
B8 0.033(3) 0.041(4) 0.045(3) 0.008(3) -0.001(3) -0.003(3)
N5 0.050(3) 0.052(3) 0.049(3) 0.006(3) 0.016(2) 0.014(2)
C7 0.063(4) 0.073(4) 0.043(4) 0.009(3) -0.005(3) 0.006(3)
C8 0.035(3) 0.056(4) 0.081(5) -0.003(3) 0.004(3) 0.006(3)
B9 0.059(4) 0.060(5) 0.051(4) -0.007(4) 0.000(4) 0.025(4)
B10 0.037(4) 0.059(5) 0.079(5) 0.011(4) 0.012(4) -0.005(4)
N3 0.045(3) 0.039(3) 0.046(3) 0.001(2) 0.002(2) -0.007(2)
C9 0.084(5) 0.097(6) 0.069(5) 0.015(4) 0.040(4) 0.027(4)
C10 0.054(4) 0.048(4) 0.086(5) 0.001(4) -0.004(3) 0.018(3)
B11 0.040(3) 0.030(3) 0.042(4) 0.005(3) -0.002(3) -0.003(3)
B12 0.049(4) 0.043(4) 0.036(4) -0.001(3) 0.000(3) -0.003(3)
N6 0.035(2) 0.042(3) 0.042(3) 0.014(2) 0.001(2) 0.000(2)
C11 0.057(4) 0.064(4) 0.048(4) 0.017(4) -0.001(4) 0.009(2)
C12 0.040(3) 0.058(4) 0.074(4) 0.017(3) 0.012(3) 0.001(3)
O2 0.043(2) 0.034(2) 0.055(2) -0.0005(18) 0.0064(18) -0.0083(17)
C31 0.055(4) 0.045(4) 0.071(5) -0.008(3) 0.004(3) -0.010(3)
C32 0.063(4) 0.053(4) 0.097(6) -0.013(4) 0.004(4) -0.011(3)
C33 0.109(7) 0.052(5) 0.105(7) 0.006(4) 0.006(5) -0.033(4)
C34 0.083(4) 0.066(4) 0.078(5) -0.007(4) 0.021(5) -0.039(4)

loop_
_atom_type_symbol
_atom_type_description
_atom_type_scat_dispersion_real
_atom_type_scat_dispersion_imag
_atom_type_scat_source
C C 0.0033 0.0016 'International Tables Vol C Tables 4.2.6.8 and 6.1.1.4'
H H 0.0000 0.0000 'International Tables Vol C Tables 4.2.6.8 and 6.1.1.4'
B B 0.0013 0.0007 'International Tables Vol C Tables 4.2.6.8 and 6.1.1.4'
N N 0.0061 0.0033 'International Tables Vol C Tables 4.2.6.8 and 6.1.1.4'
O O 0.0106 0.0060 'International Tables Vol C Tables 4.2.6.8 and 6.1.1.4'
Dy Dy -0.1892 4.4098 'International Tables Vol C Tables 4.2.6.8 and 6.1.1.4'

loop_
_geom_angle_atom_site_label_1
_geom_angle_atom_site_label_2
_geom_angle_atom_site_label_3
_geom_angle
O1 Dy1 H1B 64.6(15)
O1 Dy1 H1A 73.1(16)
H1B Dy1 H1A 44.1(11)
O1 Dy1 H2A 140.5(11)
H1B Dy1 H2A 78.1(16)
H1A Dy1 H2A 71(2)
O1 Dy1 H2B 112.8(15)
H1B Dy1 H2B 54(2)
H1A Dy1 H2B 79.9(17)
H2A Dy1 H2B 44.8(10)
O1 Dy1 H3B 142.5(14)
H1B Dy1 H3B 114.4(18)
H1A Dy1 H3B 134.8(16)
H2A Dy1 H3B 64.9(16)
H2B Dy1 H3B 62(2)
O1 Dy1 H3A 116.4(12)
H1B Dy1 H3A 148.3(13)
H1A Dy1 H3A 165.9(18)
H2A Dy1 H3A 102.1(16)
H2B Dy1 H3A 104.2(17)
H3B Dy1 H3A 43.5(10)
O1 Dy1 H4A 66.3(15)
H1B Dy1 H4A 104.7(16)
H1A Dy1 H4A 138(2)
H2A Dy1 H4A 140.4(15)
H2B Dy1 H4A 104.7(5)
H3B Dy1 H4A 78.8(17)
H3A Dy1 H4A 55(2)
O1 Dy1 H4B 78.2(13)
H1B Dy1 H4B 70.6(10)
H1A Dy1 H4B 114.7(10)
H2A Dy1 H4B 102.4(12)
H2B Dy1 H4B 59.7(9)
H3B Dy1 H4B 67(2)
H3A Dy1 H4B 78.5(14)
H4A Dy1 H4B 46.1(9)
O1 Dy1 H5B 61.5(14)
H1B Dy1 H5B 103.6(14)
H1A Dy1 H5B 70.9(12)
H2A Dy1 H5B 119.2(19)
H2B Dy1 H5B 150.6(16)
H3B Dy1 H5B 141.3(16)
H3A Dy1 H5B 103.7(5)
H4A Dy1 H5B 98.8(16)
H4B Dy1 H5B 136(2)
O1 Dy1 H5A 73.4(17)
H1B Dy1 H5A 137(2)
H1A Dy1 H5A 113.8(13)
H2A Dy1 H5A 137.2(15)
H2B Dy1 H5A 166.3(19)
H3B Dy1 H5A 105.3(17)
H3A Dy1 H5A 62.5(14)
H4A Dy1 H5A 65.8(9)
H4B Dy1 H5A 111.8(8)
H5B Dy1 H5A 43.0(13)
O1 Dy1 H6A 143.1(11)
H1B Dy1 H6A 138.6(19)
H1A Dy1 H6A 104.7(18)
H2A Dy1 H6A 63.9(16)
H2B Dy1 H6A 102.7(19)
H3B Dy1 H6A 64.4(17)
H3A Dy1 H6A 61.3(17)
H4A Dy1 H6A 115(2)
H4B Dy1 H6A 131.2(13)
H5B Dy1 H6A 82.7(16)
H5A Dy1 H6A 74(2)
N1 B1 H1C 109(3)
N1 B1 H1B 103(3)
H1C B1 H1B 115(4)
N1 B1 H1A 116(3)
H1C B1 H1A 114(4)
H1B B1 H1A 98(4)
N1 B2 H2A 112(3)
N1 B2 H2B 105(4)
H2A B2 H2B 107(4)
N1 B2 H2C 119(3)
H2A B2 H2C 104(4)
H2B B2 H2C 110(5)
C3 N2 C4 108.4(5)
C3 N2 B4 109.1(5)
C4 N2 B4 109.8(5)
C3 N2 B3 109.4(5)
C4 N2 B3 111.4(5)
B4 N2 B3 108.7(4)
N1 C1 H1D 109.5
N1 C1 H1E 109.5
H1D C1 H1E 109.5
N1 C1 H1F 109.5
H1D C1 H1F 109.5
H1E C1 H1F 109.5
N1 C2 H2D 109.5
N1 C2 H2E 109.5
H2D C2 H2E 109.5
N1 C2 H2F 109.5
H2D C2 H2F 109.5
H2E C2 H2F 109.5
N2 B3 H3C 115(4)
N2 B3 H3B 108(3)
H3C B3 H3B 112(4)
N2 B3 H3A 102(3)
H3C B3 H3A 116(5)
H3B B3 H3A 103(5)
N2 B4 H4A 108(4)
N2 B4 H4B 110(3)
H4A B4 H4B 115(4)
N2 B4 H4C 114(3)
H4A B4 H4C 102(4)
H4B B4 H4C 108(4)
C2 N1 C1 108.9(4)
C2 N1 B2 110.5(5)
C1 N1 B2 110.4(5)
C2 N1 B1 111.6(4)
C1 N1 B1 108.2(4)
B2 N1 B1 107.2(4)
N2 C3 H3D 109.5
N2 C3 H3E 109.5
H3D C3 H3E 109.5
N2 C3 H3F 109.5
H3D C3 H3F 109.5
H3E C3 H3F 109.5
N2 C4 H4D 109.5
N2 C4 H4E 109.5
H4D C4 H4E 109.5
N2 C4 H4F 109.5
H4D C4 H4F 109.5
H4E C4 H4F 109.5
N3 B5 H5C 104(4)
N3 B5 H5B 115(4)
H5C B5 H5B 110(6)
N3 B5 H5A 120(4)
H5C B5 H5A 109(5)
H5B B5 H5A 98(5)
N3 B6 H6A 113(3)
N3 B6 H6B 106(3)
H6A B6 H6B 119(5)
N3 B6 H6C 114(3)
H6A B6 H6C 95(5)
H6B B6 H6C 109(5)
C7 N4 C8 108.1(4)
C7 N4 B8 110.8(4)
C8 N4 B8 109.1(4)
C7 N4 B7 111.2(5)
C8 N4 B7 110.1(4)
B8 N4 B7 107.6(4)
N3 C5 H5D 109.5
N3 C5 H5E 109.5
H5D C5 H5E 109.5
N3 C5 H5F 109.5
H5D C5 H5F 109.5
H5E C5 H5F 109.5
N3 C6 H6D 109.5
N3 C6 H6E 109.5
H6D C6 H6E 109.5
N3 C6 H6F 109.5
H6D C6 H6F 109.5
H6E C6 H6F 109.5
C24 O1 C21 105.8(4)
C24 O1 Dy1 126.4(4)
C21 O1 Dy1 124.3(3)
O1 C21 C22 107.3(5)
O1 C21 H21A 110.3
C22 C21 H21A 110.3
O1 C21 H21B 110.3
C22 C21 H21B 110.3
H21A C21 H21B 108.5
C23 C22 C21 104.9(6)
C23 C22 H22A 110.8
C21 C22 H22A 110.8
C23 C22 H22B 110.8
C21 C22 H22B 110.8
H22A C22 H22B 108.8
C22 C23 C24 105.9(7)
C22 C23 H23A 110.6
C24 C23 H23A 110.6
C22 C23 H23B 110.6
C24 C23 H23B 110.6
H23A C23 H23B 108.7
O1 C24 C23 108.2(6)
O1 C24 H24A 110.1
C23 C24 H24A 110.1
O1 C24 H24B 110.1
C23 C24 H24B 110.1
H24A C24 H24B 108.4
O2 Dy2 H7B 138.4(13)
O2 Dy2 H8A 63.7(11)
H7B Dy2 H8A 78.5(14)
O2 Dy2 H8B 75.7(16)
H7B Dy2 H8B 65(2)
H8A Dy2 H8B 44.8(10)
O2 Dy2 H9A 141.5(16)
H7B Dy2 H9A 66.1(18)
H8A Dy2 H9A 142.3(18)
H8B Dy2 H9A 105.2(15)
O2 Dy2 H9B 110.8(12)
H7B Dy2 H9B 62.6(18)
H8A Dy2 H9B 106.6(7)
H8B Dy2 H9B 62.4(12)
H9A Dy2 H9B 45.8(9)
O2 Dy2 H10B 68.4(15)
H7B Dy2 H10B 111(2)
H8A Dy2 H10B 108.1(11)
H8B Dy2 H10B 74.1(11)
H9A Dy2 H10B 74.8(19)
H9B Dy2 H10B 49(2)
O2 Dy2 H10A 83.3(17)
H7B Dy2 H10A 128.0(16)
H8A Dy2 H10A 145.7(19)
H8B Dy2 H10A 120.6(9)
H9A Dy2 H10A 63(2)
H9B Dy2 H10A 75.3(18)
H10B Dy2 H10A 46.5(9)
O2 Dy2 H11B 141.7(13)
H7B Dy2 H11B 67.7(16)
H8A Dy2 H11B 112.2(16)
H8B Dy2 H11B 130.6(15)
H9A Dy2 H11B 66.5(16)
H9B Dy2 H11B 106.7(18)
H10B Dy2 H11B 138.1(16)
H10A Dy2 H11B 99.3(13)
O2 Dy2 H11A 115.9(13)
H7B Dy2 H11A 105.1(19)
H8A Dy2 H11A 146.4(12)
H8B Dy2 H11A 166(2)
H9A Dy2 H11A 60.7(17)
H9B Dy2 H11A 104.4(14)
H10B Dy2 H11A 101.8(6)
H10A Dy2 H11A 56.3(10)
H11B Dy2 H11A 45.0(9)
O2 Dy2 H12A 66.0(13)
H7B Dy2 H12A 142.2(16)
H8A Dy2 H12A 100.3(13)
H8B Dy2 H12A 138(2)
H9A Dy2 H12A 115.4(19)
H9B Dy2 H12A 147.7(15)
H10B Dy2 H12A 105.5(14)
H10A Dy2 H12A 72.4(14)
H11B Dy2 H12A 78.3(15)
H11A Dy2 H12A 56(2)
O2 Dy2 H12B 83.4(14)
H7B Dy2 H12B 100.6(13)
H8A Dy2 H12B 70.5(12)
H8B Dy2 H12B 114.9(11)
H9A Dy2 H12B 126.9(16)
H9B Dy2 H12B 163.0(19)
H10B Dy2 H12B 147.7(19)
H10A Dy2 H12B 117.0(9)
H11B Dy2 H12B 61(2)
H11A Dy2 H12B 76.0(16)
H12A Dy2 H12B 46.1(9)
N4 B7 H7C 111(3)
N4 B7 H7B 107(3)
H7C B7 H7B 114(4)
N4 B7 H7A 108(3)
H7C B7 H7A 106(4)
H7B B7 H7A 112(4)
N4 B8 H8A 110(3)
N4 B8 H8B 106(3)
H8A B8 H8B 102(4)
N4 B8 H8C 109(3)
H8A B8 H8C 114(4)
H8B B8 H8C 116(4)
C10 N5 C9 108.1(5)
C10 N5 B10 111.0(5)
C9 N5 B10 109.6(5)
C10 N5 B9 110.0(5)
C9 N5 B9 110.6(6)
B10 N5 B9 107.5(5)
N4 C7 H7D 109.5
N4 C7 H7E 109.5
H7D C7 H7E 109.5
N4 C7 H7F 109.5
H7D C7 H7F 109.5
H7E C7 H7F 109.5
N4 C8 H8D 109.5
N4 C8 H8E 109.5
H8D C8 H8E 109.5
N4 C8 H8F 109.5
H8D C8 H8F 109.5
H8E C8 H8F 109.5
N5 B9 H9A 105(4)
N5 B9 H9B 99(4)
H9A B9 H9B 113(5)
N5 B9 H9C 115(4)
H9A B9 H9C 102(5)
H9B B9 H9C 122(6)
N5 B10 H10C 114(4)
N5 B10 H10B 101(4)
H10C B10 H10B 117(5)
N5 B10 H10A 107(4)
H10C B10 H10A 105(5)
H10B B10 H10A 112(5)
C5 N3 C6 108.6(5)
C5 N3 B5 110.0(5)
C6 N3 B5 108.6(5)
C5 N3 B6 111.2(5)
C6 N3 B6 111.1(5)
B5 N3 B6 107.2(5)
N5 C9 H9D 109.5
N5 C9 H9E 109.5
H9D C9 H9E 109.5
N5 C9 H9F 109.5
H9D C9 H9F 109.5
H9E C9 H9F 109.5
N5 C10 H10D 109.5
N5 C10 H10E 109.5
H10D C10 H10E 109.5
N5 C10 H10F 109.5
H10D C10 H10F 109.5
H10E C10 H10F 109.5
N6 B11 H11C 111(3)
N6 B11 H11B 106(3)
H11C B11 H11B 111(4)
N6 B11 H11A 106(3)
H11C B11 H11A 118(4)
H11B B11 H11A 104(4)
N6 B12 H12A 108(3)
N6 B12 H12B 101(3)
H12A B12 H12B 107(5)
N6 B12 H12C 111(3)
H12A B12 H12C 118(4)
H12B B12 H12C 111(4)
C11 N6 C12 108.9(4)
C11 N6 B11 110.4(4)
C12 N6 B11 110.2(5)
C11 N6 B12 109.2(5)
C12 N6 B12 110.6(5)
B11 N6 B12 107.5(4)
N6 C11 H11D 109.5
N6 C11 H11E 109.5
H11D C11 H11E 109.5
N6 C11 H11F 109.5
H11D C11 H11F 109.5
H11E C11 H11F 109.5
N6 C12 H12D 109.5
N6 C12 H12E 109.5
H12D C12 H12E 109.5
N6 C12 H12F 109.5
H12D C12 H12F 109.5
H12E C12 H12F 109.5
C31 O2 C34 107.7(4)
C31 O2 Dy2 124.0(3)
C34 O2 Dy2 125.7(4)
O2 C31 C32 106.6(5)
O2 C31 H31A 110.4
C32 C31 H31A 110.4
O2 C31 H31B 110.4
C32 C31 H31B 110.4
H31A C31 H31B 108.6
C33 C32 C31 102.6(6)
C33 C32 H32A 111.2
C31 C32 H32A 111.2
C33 C32 H32B 111.2
C31 C32 H32B 111.2
H32A C32 H32B 109.2
C34 C33 C32 103.7(6)
C34 C33 H33A 111.0
C32 C33 H33A 111.0
C34 C33 H33B 111.0
C32 C33 H33B 111.0
H33A C33 H33B 109.0
O2 C34 C33 106.5(6)
O2 C34 H34A 110.4
C33 C34 H34A 110.4
O2 C34 H34B 110.4
C33 C34 H34B 110.4
H34A C34 H34B 108.6

loop_
_geom_bond_atom_site_label_1
_geom_bond_atom_site_label_2
_geom_bond_distance
Dy1 O1 2.449(4)
Dy1 H1B 2.28(6)
Dy1 H1A 2.30(6)
Dy1 H2A 2.40(6)
Dy1 H2B 2.41(5)
Dy1 H3B 2.19(6)
Dy1 H3A 2.53(7)
Dy1 H4A 2.54(5)
Dy1 H4B 2.37(5)
Dy1 H5B 2.40(7)
Dy1 H5A 2.30(7)
Dy1 H6A 2.39(7)
B1 N1 1.582(8)
B1 H1C 1.110(18)
B1 H1B 1.140(13)
B1 H1A 1.141(13)
B2 N1 1.575(8)
B2 H2A 1.140(13)
B2 H2B 1.141(13)
B2 H2C 1.109(18)
N2 C3 1.479(8)
N2 C4 1.490(7)
N2 B4 1.566(10)
N2 B3 1.580(9)
C1 N1 1.492(7)
C1 H1D 0.9800
C1 H1E 0.9800
C1 H1F 0.9800
C2 N1 1.475(6)
C2 H2D 0.9800
C2 H2E 0.9800
C2 H2F 0.9800
B3 H3C 1.110(18)
B3 H3B 1.140(13)
B3 H3A 1.140(13)
B4 H4A 1.141(13)
B4 H4B 1.141(13)
B4 H4C 1.110(18)
C3 H3D 0.9800
C3 H3E 0.9800
C3 H3F 0.9800
C4 H4D 0.9800
C4 H4E 0.9800
C4 H4F 0.9800
B5 N3 1.589(9)
B5 H5C 1.110(18)
B5 H5B 1.141(13)
B5 H5A 1.141(13)
B6 N3 1.591(8)
B6 H6A 1.140(13)
B6 H6B 1.140(13)
B6 H6C 1.109(18)
N4 C7 1.491(7)
N4 C8 1.504(7)
N4 B8 1.564(7)
N4 B7 1.583(8)
C5 N3 1.463(8)
C5 H5D 0.9800
C5 H5E 0.9800
C5 H5F 0.9800
C6 N3 1.481(7)
C6 H6D 0.9800
C6 H6E 0.9800
C6 H6F 0.9800
O1 C24 1.451(7)
O1 C21 1.476(7)
C21 C22 1.478(9)
C21 H21A 0.9900
C21 H21B 0.9900
C22 C23 1.446(10)
C22 H22A 0.9900
C22 H22B 0.9900
C23 C24 1.465(10)
C23 H23A 0.9900
C23 H23B 0.9900
C24 H24A 0.9900
C24 H24B 0.9900
Dy2 O2 2.445(3)
Dy2 H7B 2.33(6)
Dy2 H8A 2.45(5)
Dy2 H8B 2.15(6)
Dy2 H9A 2.33(7)
Dy2 H9B 2.52(8)
Dy2 H10B 2.42(7)
Dy2 H10A 2.36(7)
Dy2 H11B 2.32(6)
Dy2 H11A 2.39(6)
Dy2 H12A 2.37(7)
Dy2 H12B 2.31(6)
B7 H7C 1.109(18)
B7 H7B 1.140(13)
B7 H7A 1.140(13)
B8 H8A 1.140(13)
B8 H8B 1.141(13)
B8 H8C 1.109(18)
N5 C10 1.480(7)
N5 C9 1.480(8)
N5 B10 1.552(11)
N5 B9 1.577(10)
C7 H7D 0.9800
C7 H7E 0.9800
C7 H7F 0.9800
C8 H8D 0.9800
C8 H8E 0.9800
C8 H8F 0.9800
B9 H9A 1.141(13)
B9 H9B 1.141(13)
B9 H9C 1.110(18)
B10 H10C 1.110(18)
B10 H10B 1.141(13)
B10 H10A 1.141(13)
C9 H9D 0.9800
C9 H9E 0.9800
C9 H9F 0.9800
C10 H10D 0.9800
C10 H10E 0.9800
C10 H10F 0.9800
B11 N6 1.576(8)
B11 H11C 1.110(18)
B11 H11B 1.141(13)
B11 H11A 1.140(13)
B12 N6 1.577(8)
B12 H12A 1.140(13)
B12 H12B 1.141(13)
B12 H12C 1.109(18)
N6 C11 1.491(7)
N6 C12 1.493(7)
C11 H11D 0.9800
C11 H11E 0.9800
C11 H11F 0.9800
C12 H12D 0.9800
C12 H12E 0.9800
C12 H12F 0.9800
O2 C31 1.446(7)
O2 C34 1.450(7)
C31 C32 1.490(8)
C31 H31A 0.9900
C31 H31B 0.9900
C32 C33 1.487(11)
C32 H32A 0.9900
C32 H32B 0.9900
C33 C34 1.486(10)
C33 H33A 0.9900
C33 H33B 0.9900
C34 H34A 0.9900
C34 H34B 0.9900
